data_2213415
loop_
_publ_author_name
'B. Thimme Gowda'
'Sabine Foro'
'Hartmut Fuess '

_publ_section_title
;
 <i>N</i>-(2,3-Dichlorophenyl)acetamide
;
_journal_coeditor_code IM2006
_journal_issue 5
_journal_name_full 'Acta Crystallographica Section E'
_journal_page_first o2631
_journal_page_last o2632
_journal_paper_doi 10.1107/S1600536807019307
_journal_volume 63
_journal_year 2007
_chemical_formula_iupac 'C8 H7 Cl2 N O'
_chemical_formula_moiety 'C8 H7 Cl2 N O'
_chemical_formula_sum 'C8 H7 Cl2 N O'
_chemical_formula_weight 204.05
_chemical_name_systematic
;
N-(2,3-dichlorophenyl)acetamide
;
_space_group_IT_number 14
_symmetry_cell_setting monoclinic
_symmetry_space_group_name_Hall '-P 2ybc'
_symmetry_space_group_name_H-M 'P 1 21/c 1'
_atom_sites_solution_hydrogens geom
_atom_sites_solution_primary direct
_atom_sites_solution_secondary difmap
_cell_angle_alpha 90.00
_cell_angle_beta 98.915(7)
_cell_angle_gamma 90.00
_cell_formula_units_Z 4
_cell_length_a 4.7524(5)
_cell_length_b 12.2460(10)
_cell_length_c 15.1400(10)
_cell_measurement_reflns_used 25
_cell_measurement_temperature 299(2)
_cell_measurement_theta_max 24.26
_cell_measurement_theta_min 4.66
_cell_volume 870.47(13)
_computing_cell_refinement CAD-4-PC
_computing_data_collection 'CAD-4-PC (Enraf--Nonius, 1996)'
_computing_data_reduction 'REDU4 (Stoe & Cie, 1987)'
_computing_molecular_graphics
;
PLATON (Spek, 2003) and ORTEP-3 (Farrugia, 1997)
;
_computing_publication_material SHELXL97
_computing_structure_refinement 'SHELXL97 (Sheldrick, 1997)'
_computing_structure_solution 'SHELXS97 (Sheldrick, 1997)'
_diffrn_ambient_temperature 299(2)
_diffrn_measured_fraction_theta_full 1.000
_diffrn_measured_fraction_theta_max 1.000
_diffrn_measurement_device_type 'Enraf--Nonius CAD-4'
_diffrn_measurement_method \w/2\q
_diffrn_radiation_monochromator graphite
_diffrn_radiation_source 'fine-focus sealed tube'
_diffrn_radiation_type CuK\a
_diffrn_radiation_wavelength 1.54180
_diffrn_reflns_av_R_equivalents 0.0328
_diffrn_reflns_av_sigmaI/netI 0.0554
_diffrn_reflns_limit_h_max 5
_diffrn_reflns_limit_h_min 0
_diffrn_reflns_limit_k_max 1
_diffrn_reflns_limit_k_min -14
_diffrn_reflns_limit_l_max 17
_diffrn_reflns_limit_l_min -18
_diffrn_reflns_number 1923
_diffrn_reflns_theta_full 66.93
_diffrn_reflns_theta_max 66.93
_diffrn_reflns_theta_min 4.67
_diffrn_standards_decay_% 4.3
_diffrn_standards_interval_time 120
_diffrn_standards_number 3
_exptl_absorpt_coefficient_mu 6.287
_exptl_absorpt_correction_T_max 0.6274
_exptl_absorpt_correction_T_min 0.4847
_exptl_absorpt_correction_type psi-scan
_exptl_absorpt_process_details '(North <i>et al.</i>,  1968)'
_exptl_crystal_colour colourless
_exptl_crystal_density_diffrn 1.557
_exptl_crystal_density_method 'not measured'
_exptl_crystal_description needle
_exptl_crystal_F_000 416
_exptl_crystal_size_max 0.28
_exptl_crystal_size_mid 0.06
_exptl_crystal_size_min 0.04
_refine_diff_density_max 0.266
_refine_diff_density_min -0.238
_refine_ls_extinction_coef 0.0062(6)
_refine_ls_extinction_expression Fc^*^=kFc[1+0.001xFc^2^\l^3^/sin(2\q)]^-1/4^
_refine_ls_extinction_method SHELXL97
_refine_ls_goodness_of_fit_ref 1.060
_refine_ls_hydrogen_treatment mixed
_refine_ls_matrix_type full
_refine_ls_number_parameters 113
_refine_ls_number_reflns 1560
_refine_ls_number_restraints 1
_refine_ls_restrained_S_all 1.060
_refine_ls_R_factor_all 0.0799
_refine_ls_R_factor_gt 0.0409
_refine_ls_shift/su_max 0.002
_refine_ls_shift/su_mean 0.000
_refine_ls_structure_factor_coef Fsqd
_refine_ls_weighting_details 'calc w=1/[\s^2^(Fo^2^)+(0.0415P)^2^+0.0972P] where P=(Fo^2^+2Fc^2^)/3'
_refine_ls_weighting_scheme calc
_refine_ls_wR_factor_gt 0.0898
_refine_ls_wR_factor_ref 0.1024
_reflns_number_gt 1072
_reflns_number_total 1560
_reflns_threshold_expression I>2\s(I)
_cod_data_source_file im2006.cif
_cod_data_source_block I
_cod_original_cell_volume 870.50(10)
_cod_original_sg_symbol_H-M 'P 21/c'
_cod_database_code 2213415
_cod_database_fobs_code 2213415

loop_
_symmetry_equiv_pos_as_xyz
'x, y, z'
'-x, y+1/2, -z+1/2'
'-x, -y, -z'
'x, -y-1/2, z-1/2'

loop_
_atom_site_type_symbol
_atom_site_label
_atom_site_fract_x
_atom_site_fract_y
_atom_site_fract_z
_atom_site_U_iso_or_equiv
_atom_site_adp_type
_atom_site_calc_flag
_atom_site_refinement_flags
_atom_site_occupancy
C C1 0.0128(7) -0.3229(3) -0.0294(2) 0.0495(9) Uani d . 1
H H1A -0.0168 -0.3908 -0.0006 0.059 Uiso calc R 1
H H1B 0.2123 -0.3134 -0.0312 0.059 Uiso calc R 1
H H1C -0.0898 -0.3236 -0.0893 0.059 Uiso calc R 1
C C2 -0.0917(7) -0.2313(3) 0.0215(2) 0.0404(8) Uani d . 1
C C5 0.0701(6) -0.0852(3) 0.1298(2) 0.0359(7) Uani d . 1
C C6 0.2434(6) -0.0729(3) 0.2121(2) 0.0358(7) Uani d . 1
C C7 0.2093(8) 0.0171(3) 0.2651(2) 0.0425(8) Uani d . 1
C C8 0.0025(8) 0.0941(3) 0.2378(2) 0.0510(9) Uani d . 1
H H8 -0.0199 0.1542 0.2737 0.061 Uiso calc R 1
C C9 -0.1704(8) 0.0808(3) 0.1567(3) 0.0523(9) Uani d . 1
H H9 -0.3120 0.1319 0.1382 0.063 Uiso calc R 1
C C10 -0.1366(7) -0.0070(3) 0.1027(2) 0.0443(8) Uani d . 1
H H10 -0.2532 -0.0141 0.0477 0.053 Uiso calc R 1
N N4 0.1139(5) -0.1758(2) 0.07566(18) 0.0389(6) Uani d D 1
H H4N 0.286(3) -0.197(3) 0.079(2) 0.047 Uiso d D 1
O O3 -0.3435(5) -0.2085(2) 0.01501(18) 0.0601(8) Uani d . 1
Cl Cl11 0.49749(19) -0.17057(7) 0.24850(6) 0.0466(3) Uani d . 1
Cl Cl12 0.4238(2) 0.03476(8) 0.36764(6) 0.0625(3) Uani d . 1

loop_
_atom_site_aniso_label
_atom_site_aniso_U_11
_atom_site_aniso_U_22
_atom_site_aniso_U_33
_atom_site_aniso_U_12
_atom_site_aniso_U_13
_atom_site_aniso_U_23
C1 0.0390(19) 0.055(2) 0.053(2) -0.0027(18) 0.0024(16) -0.0118(18)
C2 0.0310(17) 0.048(2) 0.0413(18) -0.0029(15) 0.0018(14) 0.0052(15)
C5 0.0319(16) 0.0365(16) 0.0401(16) -0.0003(15) 0.0074(13) 0.0003(15)
C6 0.0311(16) 0.0354(17) 0.0416(17) -0.0012(14) 0.0081(13) 0.0036(14)
C7 0.0440(19) 0.043(2) 0.0417(18) -0.0076(16) 0.0102(15) -0.0009(15)
C8 0.055(2) 0.041(2) 0.061(2) 0.0029(19) 0.0212(18) -0.0035(17)
C9 0.047(2) 0.044(2) 0.069(2) 0.0127(18) 0.0208(18) 0.0090(19)
C10 0.0368(19) 0.051(2) 0.0444(18) 0.0086(16) 0.0054(15) 0.0074(16)
N4 0.0231(13) 0.0485(16) 0.0432(15) 0.0051(13) -0.0008(11) -0.0042(13)
O3 0.0255(13) 0.0772(19) 0.0760(19) -0.0016(12) 0.0026(12) -0.0145(15)
Cl11 0.0419(4) 0.0454(4) 0.0487(5) 0.0050(4) -0.0052(3) 0.0029(4)
Cl12 0.0705(7) 0.0662(6) 0.0486(5) -0.0100(5) 0.0022(4) -0.0136(5)

loop_
_atom_type_symbol
_atom_type_description
_atom_type_scat_dispersion_real
_atom_type_scat_dispersion_imag
_atom_type_scat_source
C C 0.0181 0.0091 'International Tables Vol C Tables 4.2.6.8 and 6.1.1.4'
H H 0.0000 0.0000 'International Tables Vol C Tables 4.2.6.8 and 6.1.1.4'
N N 0.0311 0.0180 'International Tables Vol C Tables 4.2.6.8 and 6.1.1.4'
O O 0.0492 0.0322 'International Tables Vol C Tables 4.2.6.8 and 6.1.1.4'
Cl Cl 0.3639 0.7018 'International Tables Vol C Tables 4.2.6.8 and 6.1.1.4'

loop_
_geom_angle_atom_site_label_1
_geom_angle_atom_site_label_2
_geom_angle_atom_site_label_3
_geom_angle
C2 C1 H1A 109.5
C2 C1 H1B 109.5
H1A C1 H1B 109.5
C2 C1 H1C 109.5
H1A C1 H1C 109.5
H1B C1 H1C 109.5
O3 C2 N4 122.7(3)
O3 C2 C1 122.2(3)
N4 C2 C1 115.0(3)
C10 C5 C6 119.0(3)
C10 C5 N4 122.1(3)
C6 C5 N4 119.0(3)
C7 C6 C5 119.9(3)
C7 C6 Cl11 120.3(3)
C5 C6 Cl11 119.9(2)
C8 C7 C6 120.8(3)
C8 C7 Cl12 118.4(3)
C6 C7 Cl12 120.8(3)
C9 C8 C7 119.0(3)
C9 C8 H8 120.5
C7 C8 H8 120.5
C10 C9 C8 120.9(3)
C10 C9 H9 119.5
C8 C9 H9 119.5
C9 C10 C5 120.4(3)
C9 C10 H10 119.8
C5 C10 H10 119.8
C2 N4 C5 125.9(3)
C2 N4 H4N 119(2)
C5 N4 H4N 115(2)

loop_
_geom_bond_atom_site_label_1
_geom_bond_atom_site_label_2
_geom_bond_distance
C1 C2 1.490(5)
C1 H1A 0.9600
C1 H1B 0.9600
C1 H1C 0.9600
C2 O3 1.217(4)
C2 N4 1.357(4)
C5 C10 1.387(4)
C5 C6 1.391(4)
C5 N4 1.414(4)
C6 C7 1.387(4)
C6 Cl11 1.728(3)
C7 C8 1.379(5)
C7 Cl12 1.734(3)
C8 C9 1.377(5)
C8 H8 0.9300
C9 C10 1.376(5)
C9 H9 0.9300
C10 H10 0.9300
N4 H4N 0.850(10)

loop_
_geom_hbond_atom_site_label_D
_geom_hbond_atom_site_label_H
_geom_hbond_atom_site_label_A
_geom_hbond_site_symmetry_A
_geom_hbond_distance_DH
_geom_hbond_distance_HA
_geom_hbond_distance_DA
_geom_hbond_angle_DHA
N4 H4N Cl11 . 0.850(10) 2.63(3) 2.949(3) 104(2)
N4 H4N O3 1_655 0.850(10) 2.14(2) 2.896(4) 148(3)

loop_
_geom_torsion_atom_site_label_1
_geom_torsion_atom_site_label_2
_geom_torsion_atom_site_label_3
_geom_torsion_atom_site_label_4
_geom_torsion
C10 C5 C6 C7 -0.7(5)
N4 C5 C6 C7 178.1(3)
C10 C5 C6 Cl11 178.6(2)
N4 C5 C6 Cl11 -2.6(4)
C5 C6 C7 C8 1.0(5)
Cl11 C6 C7 C8 -178.3(3)
C5 C6 C7 Cl12 -179.6(2)
Cl11 C6 C7 Cl12 1.1(4)
C6 C7 C8 C9 -0.2(5)
Cl12 C7 C8 C9 -179.6(3)
C7 C8 C9 C10 -0.8(6)
C8 C9 C10 C5 1.1(5)
C6 C5 C10 C9 -0.3(5)
N4 C5 C10 C9 -179.1(3)
O3 C2 N4 C5 -1.1(5)
C1 C2 N4 C5 179.2(3)
C10 C5 N4 C2 -36.0(5)
C6 C5 N4 C2 145.3(3)

loop_
_cod_related_entry_id
_cod_related_entry_database
_cod_related_entry_code
1 ChemSpider 216327
